data_1574335
loop_
_publ_author_name
'Agati, Milo'
'Romi, Sebastiano'
'Fanetti, Samuele'
'Radacki, Krzysztof'
'Hanfland, Michael'
'Braunschweig, Holger'
'Marder, Todd B.'
'Clark, Stewart J.'
'Friedrich, Alexandra'
'Bini, Roberto'

_publ_section_title
;
 Insights into topochemical versus stress-induced high-pressure reactivity
 of azobenzene by single crystal X-ray diffraction
;
_journal_issue 21
_journal_name_full 'Chemical Science'
_journal_page_first 9240
_journal_page_last 9254
_journal_paper_doi 10.1039/D5SC00432B
_journal_volume 16
_journal_year 2025
_chemical_formula_moiety 'C12 H10 N2'
_chemical_formula_sum 'C12 H10 N2'
_chemical_formula_weight 182.22
_chemical_name_systematic trans-azobenzene
_space_group_crystal_system monoclinic
_space_group_IT_number 14
_space_group_name_Hall '-P 2ybc'
_space_group_name_H-M_alt 'P 1 21/c 1'
_atom_sites_solution_hydrogens geom
_atom_sites_solution_primary dual
_atom_sites_solution_secondary difmap
_audit_creation_date 2023-03-16
_audit_creation_method 'CIF-fill 1.3s (K.Radacki, 2005-23)'
_audit_update_record
;
2024-02-29 deposited with the CCDC.	2025-04-04 downloaded from the CCDC.
;
_cell_angle_alpha 90
_cell_angle_beta 115.15(11)
_cell_angle_gamma 90
_cell_formula_units_Z 4
_cell_length_a 12.162(16)
_cell_length_b 5.4949(4)
_cell_length_c 10.602(6)
_cell_measurement_pressure 15550000
_cell_measurement_reflns_used 538
_cell_measurement_temperature 298(2)
_cell_measurement_theta_max 20.0640
_cell_measurement_theta_min 2.2100
_cell_volume 641.4(11)
_computing_cell_refinement 'CrysAlisPro 1.171.41.123a (Rigaku OD, 2022)'
_computing_data_collection 'ESRF ID15B beamline software'
_computing_data_reduction 'CrysAlisPro 1.171.41.123a (Rigaku OD, 2022)'
_computing_molecular_graphics 'ShelXLe (Huebschle et all, 2011)'
_computing_publication_material 'SHELXL-2018/3 (Sheldrick, 2018)'
_computing_structure_refinement 'SHELXL-2018/3 (Sheldrick, 2018)'
_computing_structure_solution 'SHELXT 2014/5 (Sheldrick, 2014)'
_diffrn_ambient_environment He
_diffrn_ambient_pressure 15550000
_diffrn_ambient_temperature 298(2)
_diffrn_detector HPA
_diffrn_detector_area_resol_mean 13.3333
_diffrn_detector_type 'EIGER2 X 9M CdTe'
_diffrn_measured_fraction_theta_full 0.347
_diffrn_measured_fraction_theta_max 0.207
_diffrn_measurement_details
;
 List of Runs (angles in degrees, time in seconds):
 --------------------------------------------------------------------------
  1  \w    -33.00  32.00   0.50    1.00    --    0.00   0.00   0.00  130
;
_diffrn_measurement_device 'single-axis goniometer'
_diffrn_measurement_device_type 'in-house developed goniometer'
_diffrn_measurement_method '\w scan'
_diffrn_orient_matrix_type
;
 CrysAlisPro convention (1999,Acta A55,543-557)
;
_diffrn_orient_matrix_UB_11 -0.0370736166
_diffrn_orient_matrix_UB_12 0.0066880961
_diffrn_orient_matrix_UB_13 -0.0204807893
_diffrn_orient_matrix_UB_21 0.0031672759
_diffrn_orient_matrix_UB_22 0.0221250022
_diffrn_orient_matrix_UB_23 -0.0352370163
_diffrn_orient_matrix_UB_31 -0.0024127411
_diffrn_orient_matrix_UB_32 -0.0708898083
_diffrn_orient_matrix_UB_33 -0.0128113542
_diffrn_radiation_monochromator 'Si(111) Bragg monochromator'
_diffrn_radiation_probe x-ray
_diffrn_radiation_type synchrotron
_diffrn_radiation_wavelength 0.410
_diffrn_reflns_av_R_equivalents 0.0164
_diffrn_reflns_av_unetI/netI 0.0249
_diffrn_reflns_Laue_measured_fraction_full 0.347
_diffrn_reflns_Laue_measured_fraction_max 0.207
_diffrn_reflns_limit_h_max 15
_diffrn_reflns_limit_h_min -14
_diffrn_reflns_limit_k_max 8
_diffrn_reflns_limit_k_min -8
_diffrn_reflns_limit_l_max 16
_diffrn_reflns_limit_l_min -17
_diffrn_reflns_number 2608
_diffrn_reflns_point_group_measured_fraction_full 0.347
_diffrn_reflns_point_group_measured_fraction_max 0.207
_diffrn_reflns_theta_full 14.241
_diffrn_reflns_theta_max 21.412
_diffrn_reflns_theta_min 2.216
_diffrn_source synchrotron
_diffrn_source_type 'ESRF EBS (Extremely Brilliant Source)'
_exptl_absorpt_coefficient_mu 0.051
_exptl_absorpt_correction_T_max 1.00000
_exptl_absorpt_correction_T_min 0.20895
_exptl_absorpt_correction_type multi-scan
_exptl_absorpt_process_details
;
 CrysAlisPro 1.171.41.123a (Rigaku Oxford Diffraction, 2022) Empirical 
 absorption correction using spherical harmonics, implemented in SCALE3 
 ABSPACK scaling algorithm.
;
_exptl_crystal_colour orange
_exptl_crystal_density_diffrn 1.887
_exptl_crystal_description plate
_exptl_crystal_F_000 384
_exptl_crystal_preparation
;
 For data collection the crystal was mounted in a diamond-anvil cell.
;
_refine_diff_density_max 0.388
_refine_diff_density_min -0.282
_refine_diff_density_rms 0.069
_refine_ls_extinction_method none
_refine_ls_goodness_of_fit_ref 1.138
_refine_ls_hydrogen_treatment constr
_refine_ls_matrix_type full
_refine_ls_number_parameters 128
_refine_ls_number_reflns 2608
_refine_ls_number_restraints 84
_refine_ls_restrained_S_all 1.130
_refine_ls_R_factor_all 0.0925
_refine_ls_R_factor_gt 0.0817
_refine_ls_shift/su_max 0.000
_refine_ls_shift/su_mean 0.000
_refine_ls_structure_factor_coef Fsqd
_refine_ls_weighting_details
;
 w=1/[\s^2^(Fo^2^)+(0.1785P)^2^] where P=(Fo^2^+2Fc^2^)/3
;
_refine_ls_weighting_scheme calc
_refine_ls_wR_factor_gt 0.2356
_refine_ls_wR_factor_ref 0.2476
_reflns_Friedel_coverage 0.000
_reflns_number_gt 2079
_reflns_number_total 2608
_reflns_threshold_expression 'I > 2\s(I)'
_cod_data_source_file d5sc00432b3.cif
_cod_data_source_block AZO_15p6GPa
_cod_depositor_comments 'Adding full bibliography for 1574311--1574352.cif.'
_cod_original_cell_volume 641.4(10)
_cod_original_sg_symbol_H-M 'P 21/c'
_cod_database_code 1574335
_shelx_shelxl_version_number 2018/3
_shelx_space_group_comment
;
 The symmetry employed for this shelxl refinement is uniquely defined by the 
 following loop, which should always be used as a source of symmetry 
 information in preference to the above space-group names. They are only 
 intended as comments.
;

loop_
_space_group_symop_operation_xyz
'x, y, z'
'-x, y+1/2, -z+1/2'
'-x, -y, -z'
'x, -y-1/2, z-1/2'

loop_
_atom_site_label
_atom_site_type_symbol
_atom_site_fract_x
_atom_site_fract_y
_atom_site_fract_z
_atom_site_U_iso_or_equiv
_atom_site_adp_type
_atom_site_occupancy
_atom_site_site_symmetry_order
_atom_site_calc_flag
_atom_site_refinement_flags_posn
_atom_site_refinement_flags_adp
_atom_site_refinement_flags_occupancy
_atom_site_disorder_assembly
_atom_site_disorder_group
N1 N 0.4905(6) 0.1104(4) 0.5081(4) 0.0237(18) Uani 1 1 d . U . . .
C1 C 0.4226(7) 0.1421(5) 0.5853(5) 0.0236(19) Uani 1 1 d . U . . .
C2 C 0.3807(7) 0.3732(5) 0.5897(5) 0.023(2) Uani 1 1 d . U . . .
H2 H 0.389396 0.497405 0.535080 0.028 Uiso 1 1 calc R U . . .
C3 C 0.3253(7) 0.4153(5) 0.6778(5) 0.025(2) Uani 1 1 d . U . . .
H3 H 0.292585 0.567598 0.679440 0.030 Uiso 1 1 calc R U . . .
C4 C 0.3184(7) 0.2332(5) 0.7628(5) 0.024(2) Uani 1 1 d . U . . .
H4 H 0.282769 0.265044 0.823157 0.029 Uiso 1 1 calc R U . . .
C5 C 0.3632(7) 0.0052(5) 0.7602(5) 0.024(2) Uani 1 1 d . U . . .
H5 H 0.359897 -0.115174 0.820222 0.029 Uiso 1 1 calc R U . . .
C6 C 0.4128(7) -0.0441(5) 0.6688(5) 0.0225(19) Uani 1 1 d . U . . .
H6 H 0.439581 -0.200213 0.662507 0.027 Uiso 1 1 calc R U . . .
N2 N 0.9884(6) 0.1085(4) 0.9796(4) 0.0243(19) Uani 1 1 d . U . . .
C7 C 0.9223(7) 0.1288(5) 0.8359(5) 0.023(2) Uani 1 1 d . U . . .
C8 C 0.9110(7) -0.0627(5) 0.7450(5) 0.024(2) Uani 1 1 d . U . . .
H8 H 0.938731 -0.217477 0.779430 0.029 Uiso 1 1 calc R U . . .
C9 C 0.8584(7) -0.0199(5) 0.6038(5) 0.025(2) Uani 1 1 d . U . . .
H9 H 0.850812 -0.145012 0.541575 0.030 Uiso 1 1 calc R U . . .
C10 C 0.8174(7) 0.2094(5) 0.5559(5) 0.026(2) Uani 1 1 d . U . . .
H10 H 0.781260 0.238681 0.460439 0.031 Uiso 1 1 calc R U . . .
C11 C 0.8288(8) 0.3970(5) 0.6465(5) 0.027(2) Uani 1 1 d . U . . .
H11 H 0.801255 0.551611 0.611827 0.032 Uiso 1 1 calc R U . . .
C12 C 0.8807(7) 0.3578(5) 0.7878(5) 0.025(2) Uani 1 1 d . U . . .
H12 H 0.887367 0.483565 0.849411 0.030 Uiso 1 1 calc R U . . .

loop_
_atom_site_aniso_label
_atom_site_aniso_U_11
_atom_site_aniso_U_22
_atom_site_aniso_U_33
_atom_site_aniso_U_23
_atom_site_aniso_U_13
_atom_site_aniso_U_12
N1 0.030(6) 0.0265(13) 0.017(2) -0.0004(9) 0.012(4) 0.0015(14)
C1 0.030(6) 0.0273(13) 0.017(2) -0.0001(11) 0.013(4) 0.0006(17)
C2 0.028(7) 0.0276(14) 0.015(3) -0.0005(11) 0.009(4) -0.0013(17)
C3 0.033(6) 0.0250(13) 0.020(3) -0.0008(11) 0.014(4) 0.0000(16)
C4 0.029(6) 0.0283(13) 0.019(3) 0.0003(11) 0.014(4) 0.0018(17)
C5 0.028(6) 0.0273(14) 0.017(3) 0.0018(11) 0.009(4) 0.0014(17)
C6 0.024(6) 0.0263(13) 0.018(2) -0.0010(11) 0.010(4) -0.0010(17)
N2 0.029(6) 0.0284(14) 0.017(2) 0.0015(10) 0.011(4) 0.0009(15)
C7 0.026(6) 0.0289(14) 0.016(3) 0.0016(11) 0.010(4) 0.0003(17)
C8 0.030(6) 0.0242(13) 0.020(3) 0.0006(11) 0.012(4) -0.0003(16)
C9 0.028(7) 0.0281(14) 0.020(3) -0.0016(12) 0.011(4) -0.0021(18)
C10 0.030(7) 0.0310(14) 0.018(3) 0.0018(13) 0.011(4) 0.0005(19)
C11 0.036(7) 0.0277(14) 0.021(3) 0.0034(12) 0.015(4) 0.0032(18)
C12 0.032(6) 0.0270(14) 0.017(3) 0.0015(12) 0.011(4) 0.0013(18)

loop_
_atom_type_symbol
_atom_type_description
_atom_type_scat_dispersion_real
_atom_type_scat_dispersion_imag
_atom_type_scat_source
N N 0.0000 0.0000 'International Tables Vol C Tables 4.2.6.8 and 6.1.1.4'
C C 0.0006 0.0010 'International Tables Vol C Tables 4.2.6.8 and 6.1.1.4'
H H -0.0001 0.0005 'International Tables Vol C Tables 4.2.6.8 and 6.1.1.4'

loop_
_geom_angle_atom_site_label_1
_geom_angle_atom_site_label_2
_geom_angle_atom_site_label_3
_geom_angle
_geom_angle_site_symmetry_1
_geom_angle_site_symmetry_3
_geom_angle_publ_flag
N1 N1 C1 112.7(4) 3_656 . ?
C2 C1 C6 121.6(3) . . ?
C2 C1 N1 117.0(3) . . ?
C6 C1 N1 120.8(4) . . ?
C1 C2 C3 118.1(3) . . ?
C1 C2 H2 121.0 . . ?
C3 C2 H2 121.0 . . ?
C4 C3 C2 120.3(4) . . ?
C4 C3 H3 119.9 . . ?
C2 C3 H3 119.9 . . ?
C5 C4 C3 121.2(3) . . ?
C5 C4 H4 119.4 . . ?
C3 C4 H4 119.4 . . ?
C6 C5 C4 119.5(3) . . ?
C6 C5 H5 120.2 . . ?
C4 C5 H5 120.2 . . ?
C5 C6 C1 119.2(3) . . ?
C5 C6 H6 120.4 . . ?
C1 C6 H6 120.4 . . ?
N2 N2 C7 113.1(4) 3_757 . ?
C12 C7 N2 115.5(3) . . ?
C12 C7 C8 121.6(4) . . ?
N2 C7 C8 122.5(4) . . ?
C9 C8 C7 119.1(4) . . ?
C9 C8 H8 120.4 . . ?
C7 C8 H8 120.4 . . ?
C10 C9 C8 119.2(3) . . ?
C10 C9 H9 120.4 . . ?
C8 C9 H9 120.4 . . ?
C9 C10 C11 121.1(4) . . ?
C9 C10 H10 119.4 . . ?
C11 C10 H10 119.4 . . ?
C12 C11 C10 120.5(4) . . ?
C12 C11 H11 119.7 . . ?
C10 C11 H11 119.7 . . ?
C7 C12 C11 118.4(3) . . ?
C7 C12 H12 120.8 . . ?
C11 C12 H12 120.8 . . ?

loop_
_geom_bond_atom_site_label_1
_geom_bond_atom_site_label_2
_geom_bond_distance
_geom_bond_site_symmetry_2
_geom_bond_publ_flag
N1 N1 1.260(5) 3_656 ?
N1 C1 1.400(6) . ?
C1 C2 1.376(5) . ?
C1 C6 1.390(4) . ?
C2 C3 1.384(5) . ?
C2 H2 0.9300 . ?
C3 C4 1.372(4) . ?
C3 H3 0.9300 . ?
C4 C5 1.371(5) . ?
C4 H4 0.9300 . ?
C5 C6 1.369(5) . ?
C5 H5 0.9300 . ?
C6 H6 0.9300 . ?
N2 N2 1.259(6) 3_757 ?
N2 C7 1.393(7) . ?
C7 C12 1.372(6) . ?
C7 C8 1.394(4) . ?
C8 C9 1.376(7) . ?
C8 H8 0.9300 . ?
C9 C10 1.371(5) . ?
C9 H9 0.9300 . ?
C10 C11 1.375(4) . ?
C10 H10 0.9300 . ?
C11 C12 1.373(7) . ?
C11 H11 0.9300 . ?
C12 H12 0.9300 . ?

loop_
_geom_torsion_atom_site_label_1
_geom_torsion_atom_site_label_2
_geom_torsion_atom_site_label_3
_geom_torsion_atom_site_label_4
_geom_torsion
_geom_torsion_site_symmetry_1
_geom_torsion_site_symmetry_2
_geom_torsion_site_symmetry_3
_geom_torsion_site_symmetry_4
_geom_torsion_publ_flag
N1 N1 C1 C2 -169.9(8) 3_656 . . . ?
N1 N1 C1 C6 18.7(11) 3_656 . . . ?
C6 C1 C2 C3 -1.5(11) . . . . ?
N1 C1 C2 C3 -172.8(6) . . . . ?
C1 C2 C3 C4 3.2(11) . . . . ?
C2 C3 C4 C5 -1.6(11) . . . . ?
C3 C4 C5 C6 -1.8(11) . . . . ?
C4 C5 C6 C1 3.4(11) . . . . ?
C2 C1 C6 C5 -1.8(12) . . . . ?
N1 C1 C6 C5 169.2(6) . . . . ?
N2 N2 C7 C12 171.7(7) 3_757 . . . ?
N2 N2 C7 C8 -15.7(11) 3_757 . . . ?
C12 C7 C8 C9 0.9(10) . . . . ?
N2 C7 C8 C9 -171.3(6) . . . . ?
C7 C8 C9 C10 -0.6(10) . . . . ?
C8 C9 C10 C11 0.5(10) . . . . ?
C9 C10 C11 C12 -0.7(11) . . . . ?
N2 C7 C12 C11 171.5(6) . . . . ?
C8 C7 C12 C11 -1.1(11) . . . . ?
C10 C11 C12 C7 1.0(11) . . . . ?
